data_1537055
loop_
_publ_author_name
'Kraus, F.'
'Aschenbrenner, J.C.'
'Korber, N.'

_publ_section_title
;
 P4(2-): A 6-pi aromatic polyphosphide in dicesium
 cyclotetraphosphide-ammonia(1/2)
;
_journal_name_full 'Angew. Chem. Int. ed.'
_journal_page_first 4030
_journal_page_last 4033
_journal_volume 42
_journal_year 2003
_chemical_formula_sum 'Cs2 H6 N2 P4'
_chemical_name_systematic '(Cs2 P4) (N H3)2'
_space_group_IT_number 14
_symmetry_space_group_name_Hall '-P 2yab'
_symmetry_space_group_name_H-M 'P 1 21/a 1'
_cell_angle_alpha 90
_cell_angle_beta 106.18
_cell_angle_gamma 90
_cell_formula_units_Z 2
_cell_length_a 6.658
_cell_length_b 12.579
_cell_length_c 6.7026
_cell_volume 539.115
_citation_journal_id_ASTM ACIEF5
_cod_data_source_file Kraus_ACIEF5_2003_1019.cif
_cod_data_source_block H6Cs2N2P4
_cod_original_cell_volume 539.1149
_cod_original_sg_symbol_Hall '-P 2ybc (z,y,-x)'
_cod_original_formula_sum 'H6 Cs2 N2 P4'
_cod_database_code 1537055

loop_
_symmetry_equiv_pos_as_xyz
x,y,z
-x+1/2,y+1/2,-z
-x,-y,-z
x-1/2,-y-1/2,z

loop_
_atom_site_label
_atom_site_type_symbol
_atom_site_fract_x
_atom_site_fract_y
_atom_site_fract_z
_atom_site_occupancy
_atom_site_U_iso_or_equiv
N1 N-3 0.3873 0.304 0.5802 1 0.0
P1 P 0.35147 0.02212 -0.21227 1 0.0
P2 P 0.10645 0.39354 -0.00651 1 0.0
H3 H+1 0.287 0.348 0.529 1 0.0
H2 H+1 0.493 0.353 0.651 1 0.0
Cs1 Cs 0.17252 0.122514 0.23934 1 0.0
H1 H+1 0.365 0.276 0.666 1 0.0
